data_4309371
loop_
_publ_author_name
'Andrew J. Mountford'
'Simon J. Lancaster'
'Simon J. Coles'
'Peter N. Horton'
'David L. Hughes'
'Michael B. Hursthouse'
'Mark E. Light'

_publ_section_title
;
Intra- and Intermolecular N-H...F-C Hydrogen-Bonding Interactions in
Amine Adducts of Tris(pentafluorophenyl)borane and -alane
;
_journal_name_full 'Inorganic Chemistry'
_journal_page_first 5921
_journal_page_last 5933
_journal_paper_doi 10.1021/ic050663n
_journal_volume 44
_journal_year 2005
_chemical_formula_moiety 'C26 H11 B F15 N'
_chemical_formula_structural (C6F5)3B-NHMeBz
_chemical_formula_sum 'C26 H11 B F15 N'
_chemical_formula_weight 633.17
_chemical_name_common 'Compound 1g'
_space_group_IT_number 14
_symmetry_cell_setting monoclinic
_symmetry_space_group_name_Hall '-P 2yn'
_symmetry_space_group_name_H-M 'P 1 21/n 1'
_atom_sites_solution_hydrogens geom
_atom_sites_solution_primary direct
_atom_sites_solution_secondary difmap
_audit_creation_method SHELXL-97
_cell_angle_alpha 90.00
_cell_angle_beta 94.894(7)
_cell_angle_gamma 90.00
_cell_formula_units_Z 4
_cell_length_a 9.5496(12)
_cell_length_b 20.022(3)
_cell_length_c 12.4075(12)
_cell_measurement_reflns_used 65659
_cell_measurement_temperature 120(2)
_cell_measurement_theta_max 27.1
_cell_measurement_theta_min 2.91
_cell_volume 2363.7(5)
_computing_structure_refinement 'SHELXL-97 (Sheldrick, 1997)'
_computing_structure_solution 'SHELXS-97 (Sheldrick, 1997)'
_diffrn_ambient_temperature 120(2)
_diffrn_measured_fraction_theta_full 0.982
_diffrn_measured_fraction_theta_max 0.982
_diffrn_radiation_monochromator graphite
_diffrn_radiation_type MoK\a
_diffrn_radiation_wavelength 0.71073
_diffrn_reflns_av_R_equivalents 0.2508
_diffrn_reflns_av_sigmaI/netI 0.2331
_diffrn_reflns_limit_h_max 12
_diffrn_reflns_limit_h_min -12
_diffrn_reflns_limit_k_max 25
_diffrn_reflns_limit_k_min -23
_diffrn_reflns_limit_l_max 15
_diffrn_reflns_limit_l_min -15
_diffrn_reflns_number 25161
_diffrn_reflns_theta_full 27.10
_diffrn_reflns_theta_max 27.10
_diffrn_reflns_theta_min 2.95
_exptl_absorpt_coefficient_mu 0.187
_exptl_absorpt_correction_T_max 0.9963
_exptl_absorpt_correction_T_min 0.9707
_exptl_absorpt_correction_type multi-scan
_exptl_absorpt_process_details 'SORTAV (Blessing, 1997)'
_exptl_crystal_colour colourless
_exptl_crystal_density_diffrn 1.779
_exptl_crystal_density_method 'not measured'
_exptl_crystal_description blade
_exptl_crystal_F_000 1256
_exptl_crystal_size_max 0.16
_exptl_crystal_size_mid 0.08
_exptl_crystal_size_min 0.02
_refine_diff_density_max 0.314
_refine_diff_density_min -0.334
_refine_diff_density_rms 0.080
_refine_ls_extinction_coef 0.0078(13)
_refine_ls_extinction_expression Fc^*^=kFc[1+0.001xFc^2^\l^3^/sin(2\q)]^-1/4^
_refine_ls_extinction_method SHELXL
_refine_ls_goodness_of_fit_ref 1.035
_refine_ls_hydrogen_treatment mixed
_refine_ls_matrix_type full
_refine_ls_number_parameters 394
_refine_ls_number_reflns 5118
_refine_ls_number_restraints 0
_refine_ls_restrained_S_all 1.035
_refine_ls_R_factor_all 0.2503
_refine_ls_R_factor_gt 0.0996
_refine_ls_shift/su_max 0.016
_refine_ls_shift/su_mean 0.002
_refine_ls_structure_factor_coef Fsqd
_refine_ls_weighting_details 'calc w=1/[\s^2^(Fo^2^)+(0.0574P)^2^+2.4303P] where P=(Fo^2^+2Fc^2^)/3'
_refine_ls_weighting_scheme calc
_refine_ls_wR_factor_gt 0.1518
_refine_ls_wR_factor_ref 0.1944
_reflns_number_gt 2270
_reflns_number_total 5118
_reflns_threshold_expression >2sigma(I)
_cod_data_source_file ic050663nsi20050429_025944_06.cif
_cod_data_source_block 03src0874
_cod_depositor_comments
;
The following automatic conversions were performed:
'_symmetry_cell_setting' value 'Monoclinic' changed to 'monoclinic'
according to '/home/saulius/struct/CIF-dictionaries/cif_core.dic'
dictionary named 'cif_core.dic' version 2.4.1 from 2010-06-29.

Automatic conversion script
Id: cif_fix_enum 1527 2010-12-29 10:47:43Z saulius 
;
_cod_original_cell_volume 2363.6(5)
_cod_database_code 4309371

loop_
_symmetry_equiv_pos_as_xyz
'x, y, z'
'-x+1/2, y+1/2, -z+1/2'
'-x, -y, -z'
'x-1/2, -y-1/2, z-1/2'

loop_
_atom_site_label
_atom_site_type_symbol
_atom_site_fract_x
_atom_site_fract_y
_atom_site_fract_z
_atom_site_U_iso_or_equiv
_atom_site_adp_type
_atom_site_occupancy
_atom_site_symmetry_multiplicity
_atom_site_calc_flag
_atom_site_refinement_flags
_atom_site_disorder_assembly
_atom_site_disorder_group
H1N H 1.286(6) 0.383(2) 0.588(4) 0.022(15) Uiso 1 1 d . . .
C1 C 1.1864(6) 0.2641(3) 0.4853(4) 0.0268(14) Uani 1 1 d . . .
C2 C 1.1208(6) 0.2055(3) 0.4483(4) 0.0313(15) Uani 1 1 d . . .
C3 C 1.1891(7) 0.1517(3) 0.4059(4) 0.0318(15) Uani 1 1 d . . .
C4 C 1.3302(7) 0.1550(3) 0.4001(5) 0.0332(15) Uani 1 1 d . . .
C5 C 1.4022(6) 0.2116(3) 0.4334(4) 0.0331(15) Uani 1 1 d . . .
C6 C 1.3278(6) 0.2642(3) 0.4724(4) 0.0305(15) Uani 1 1 d . . .
C7 C 0.9573(6) 0.3176(3) 0.5778(4) 0.0265(14) Uani 1 1 d . . .
C8 C 0.8431(6) 0.3617(3) 0.5677(4) 0.0293(14) Uani 1 1 d . . .
C9 C 0.7147(6) 0.3490(3) 0.6047(4) 0.0317(15) Uani 1 1 d . . .
C10 C 0.6940(6) 0.2904(3) 0.6578(4) 0.0317(15) Uani 1 1 d . . .
C11 C 0.8037(7) 0.2461(3) 0.6744(4) 0.0304(14) Uani 1 1 d . . .
C12 C 0.9301(6) 0.2613(3) 0.6369(4) 0.0292(14) Uani 1 1 d . . .
C13 C 1.0854(6) 0.3760(3) 0.4119(4) 0.0268(14) Uani 1 1 d . . .
C14 C 1.1762(6) 0.4246(3) 0.3786(5) 0.0307(15) Uani 1 1 d . . .
C15 C 1.1670(7) 0.4533(3) 0.2787(5) 0.0343(15) Uani 1 1 d . . .
C16 C 1.0672(7) 0.4323(3) 0.2025(5) 0.0339(16) Uani 1 1 d . . .
C17 C 0.9742(7) 0.3838(3) 0.2278(5) 0.0333(15) Uani 1 1 d . . .
C18 C 0.9836(7) 0.3584(3) 0.3304(5) 0.0337(15) Uani 1 1 d . . .
C19 C 1.2517(6) 0.3269(3) 0.7131(4) 0.0347(15) Uani 1 1 d . . .
H19A H 1.3250 0.3498 0.7593 0.052 Uiso 1 1 calc R . .
H19B H 1.2890 0.2848 0.6870 0.052 Uiso 1 1 calc R . .
H19C H 1.1712 0.3175 0.7547 0.052 Uiso 1 1 calc R . .
C20 C 1.1406(6) 0.4342(3) 0.6565(5) 0.0327(15) Uani 1 1 d . . .
H20A H 1.1092 0.4619 0.5929 0.039 Uiso 1 1 calc R . .
H20B H 1.0568 0.4230 0.6948 0.039 Uiso 1 1 calc R . .
C21 C 1.2420(6) 0.4737(3) 0.7310(5) 0.0343(15) Uani 1 1 d . . .
C22 C 1.3391(6) 0.5165(3) 0.6899(5) 0.0387(16) Uani 1 1 d . . .
H22 H 1.3438 0.5197 0.6139 0.046 Uiso 1 1 calc R . .
C23 C 1.4284(7) 0.5541(3) 0.7582(5) 0.0458(18) Uani 1 1 d . . .
H23 H 1.4956 0.5827 0.7298 0.055 Uiso 1 1 calc R . .
C24 C 1.4194(7) 0.5499(3) 0.8694(5) 0.0460(18) Uani 1 1 d . . .
H24 H 1.4800 0.5765 0.9165 0.055 Uiso 1 1 calc R . .
C25 C 1.3242(7) 0.5080(3) 0.9123(5) 0.0440(17) Uani 1 1 d . . .
H25 H 1.3200 0.5051 0.9884 0.053 Uiso 1 1 calc R . .
C26 C 1.2355(7) 0.4704(3) 0.8435(5) 0.0398(17) Uani 1 1 d . . .
H26 H 1.1689 0.4417 0.8725 0.048 Uiso 1 1 calc R . .
B1 B 1.1055(7) 0.3325(3) 0.5240(5) 0.0293(17) Uani 1 1 d . . .
N1 N 1.2056(5) 0.3705(2) 0.6184(4) 0.0286(12) Uani 1 1 d . . .
F1 F 0.9803(3) 0.19738(16) 0.4496(2) 0.0355(9) Uani 1 1 d . . .
F2 F 1.1150(4) 0.09858(16) 0.3687(2) 0.0384(9) Uani 1 1 d . . .
F3 F 1.4000(4) 0.10420(18) 0.3584(3) 0.0473(10) Uani 1 1 d . . .
F4 F 1.5417(4) 0.21584(18) 0.4259(3) 0.0463(10) Uani 1 1 d . . .
F5 F 1.4059(3) 0.31963(16) 0.4978(2) 0.0364(9) Uani 1 1 d . . .
F6 F 0.8559(3) 0.42087(15) 0.5163(2) 0.0353(9) Uani 1 1 d . . .
F7 F 0.6119(3) 0.39512(17) 0.5924(3) 0.0419(9) Uani 1 1 d . . .
F8 F 0.5689(3) 0.27676(17) 0.6944(3) 0.0425(10) Uani 1 1 d . . .
F9 F 0.7848(3) 0.18882(17) 0.7280(2) 0.0393(9) Uani 1 1 d . . .
F10 F 1.0336(3) 0.21593(16) 0.6610(2) 0.0344(9) Uani 1 1 d . . .
F11 F 1.2848(4) 0.44664(16) 0.4481(3) 0.0383(9) Uani 1 1 d . . .
F12 F 1.2602(4) 0.50011(18) 0.2543(3) 0.0495(10) Uani 1 1 d . . .
F13 F 1.0602(4) 0.45664(18) 0.1000(3) 0.0504(11) Uani 1 1 d . . .
F14 F 0.8740(4) 0.36124(18) 0.1535(3) 0.0461(10) Uani 1 1 d . . .
F15 F 0.8892(4) 0.31017(16) 0.3498(2) 0.0391(9) Uani 1 1 d . . .

loop_
_atom_site_aniso_label
_atom_site_aniso_U_11
_atom_site_aniso_U_22
_atom_site_aniso_U_33
_atom_site_aniso_U_23
_atom_site_aniso_U_13
_atom_site_aniso_U_12
C1 0.027(4) 0.026(4) 0.027(3) 0.002(3) 0.002(3) -0.005(3)
C2 0.025(4) 0.037(4) 0.032(3) 0.008(3) 0.003(3) 0.000(3)
C3 0.040(4) 0.026(4) 0.029(3) 0.000(3) -0.001(3) 0.003(3)
C4 0.042(4) 0.027(4) 0.032(3) 0.000(3) 0.007(3) 0.014(3)
C5 0.030(4) 0.039(4) 0.030(3) 0.003(3) -0.002(3) 0.009(3)
C6 0.030(4) 0.032(4) 0.029(3) -0.001(3) -0.001(3) -0.013(3)
C7 0.027(3) 0.022(3) 0.030(3) -0.005(3) -0.003(3) -0.003(3)
C8 0.036(4) 0.022(4) 0.029(3) 0.003(3) 0.000(3) -0.016(3)
C9 0.031(4) 0.031(4) 0.033(3) -0.006(3) 0.002(3) -0.001(3)
C10 0.028(4) 0.042(4) 0.026(3) -0.003(3) 0.008(3) -0.008(3)
C11 0.036(4) 0.026(4) 0.029(3) 0.002(3) 0.004(3) -0.009(3)
C12 0.029(4) 0.027(4) 0.032(3) -0.002(3) 0.000(3) 0.006(3)
C13 0.032(4) 0.024(4) 0.025(3) -0.004(3) 0.004(3) 0.003(3)
C14 0.035(4) 0.023(3) 0.034(3) -0.006(3) 0.002(3) 0.004(3)
C15 0.037(4) 0.033(4) 0.035(4) 0.008(3) 0.011(3) 0.002(3)
C16 0.051(4) 0.026(4) 0.027(3) 0.010(3) 0.015(3) 0.017(3)
C17 0.038(4) 0.028(4) 0.032(3) -0.004(3) -0.003(3) 0.010(3)
C18 0.039(4) 0.023(4) 0.041(4) -0.003(3) 0.012(3) 0.008(3)
C19 0.038(4) 0.039(4) 0.028(3) 0.000(3) 0.000(3) 0.000(3)
C20 0.034(4) 0.027(4) 0.037(3) -0.009(3) 0.005(3) -0.002(3)
C21 0.028(4) 0.025(4) 0.049(4) -0.006(3) -0.002(3) 0.001(3)
C22 0.033(4) 0.038(4) 0.045(4) -0.009(3) 0.001(3) 0.004(3)
C23 0.038(4) 0.042(5) 0.058(5) -0.011(3) 0.004(4) -0.003(4)
C24 0.038(4) 0.042(5) 0.055(5) -0.020(3) -0.015(4) 0.014(4)
C25 0.047(4) 0.042(4) 0.041(4) -0.013(3) -0.007(3) 0.004(4)
C26 0.042(4) 0.042(4) 0.036(4) -0.006(3) 0.007(3) 0.002(3)
B1 0.027(4) 0.032(4) 0.028(4) -0.004(3) 0.002(3) -0.003(3)
N1 0.024(3) 0.030(3) 0.031(3) -0.002(2) 0.005(2) -0.003(2)
F1 0.033(2) 0.031(2) 0.0428(19) -0.0059(15) 0.0062(16) -0.0043(16)
F2 0.047(2) 0.027(2) 0.041(2) -0.0058(16) 0.0023(17) -0.0030(18)
F3 0.050(2) 0.039(2) 0.054(2) -0.0077(18) 0.0082(18) 0.0120(19)
F4 0.032(2) 0.053(3) 0.055(2) -0.0028(18) 0.0086(17) 0.0058(19)
F5 0.030(2) 0.037(2) 0.043(2) -0.0070(16) 0.0070(16) -0.0031(17)
F6 0.037(2) 0.025(2) 0.044(2) 0.0009(16) 0.0034(16) 0.0028(16)
F7 0.032(2) 0.042(2) 0.052(2) -0.0063(18) 0.0037(17) 0.0091(19)
F8 0.031(2) 0.052(3) 0.046(2) -0.0007(17) 0.0062(17) -0.0089(18)
F9 0.041(2) 0.036(2) 0.041(2) 0.0086(16) 0.0072(17) -0.0085(17)
F10 0.037(2) 0.031(2) 0.0352(18) 0.0047(15) 0.0054(16) -0.0001(17)
F11 0.036(2) 0.032(2) 0.048(2) 0.0042(16) 0.0058(17) -0.0064(17)
F12 0.051(2) 0.043(2) 0.055(2) 0.0178(18) 0.0140(19) -0.002(2)
F13 0.060(3) 0.055(3) 0.037(2) 0.0123(18) 0.0110(19) 0.013(2)
F14 0.061(3) 0.046(2) 0.0297(18) -0.0009(17) -0.0032(18) 0.008(2)
F15 0.042(2) 0.035(2) 0.039(2) 0.0019(16) -0.0049(17) -0.0061(18)

loop_
_atom_type_symbol
_atom_type_description
_atom_type_scat_dispersion_real
_atom_type_scat_dispersion_imag
_atom_type_scat_source
C C 0.0033 0.0016 'International Tables Vol C Tables 4.2.6.8 and 6.1.1.4'
H H 0.0000 0.0000 'International Tables Vol C Tables 4.2.6.8 and 6.1.1.4'
B B 0.0013 0.0007 'International Tables Vol C Tables 4.2.6.8 and 6.1.1.4'
N N 0.0061 0.0033 'International Tables Vol C Tables 4.2.6.8 and 6.1.1.4'
F F 0.0171 0.0103 'International Tables Vol C Tables 4.2.6.8 and 6.1.1.4'

loop_
_geom_angle_atom_site_label_1
_geom_angle_atom_site_label_2
_geom_angle_atom_site_label_3
_geom_angle
_geom_angle_site_symmetry_1
_geom_angle_site_symmetry_3
_geom_angle_publ_flag
C6 C1 C2 112.6(5) . . ?
C6 C1 B1 121.2(5) . . ?
C2 C1 B1 125.6(5) . . ?
F1 C2 C3 114.2(5) . . ?
F1 C2 C1 121.2(5) . . ?
C3 C2 C1 124.6(6) . . ?
F2 C3 C4 121.2(5) . . ?
F2 C3 C2 119.8(5) . . ?
C4 C3 C2 119.0(6) . . ?
F3 C4 C3 120.8(6) . . ?
F3 C4 C5 119.3(6) . . ?
C3 C4 C5 119.9(5) . . ?
F4 C5 C4 120.3(5) . . ?
F4 C5 C6 121.2(6) . . ?
C4 C5 C6 118.5(6) . . ?
F5 C6 C1 120.0(5) . . ?
F5 C6 C5 114.6(5) . . ?
C1 C6 C5 125.4(6) . . ?
C12 C7 C8 112.4(5) . . ?
C12 C7 B1 124.8(5) . . ?
C8 C7 B1 122.7(5) . . ?
F6 C8 C9 116.0(6) . . ?
F6 C8 C7 119.5(5) . . ?
C9 C8 C7 124.5(5) . . ?
F7 C9 C10 120.5(5) . . ?
F7 C9 C8 120.1(5) . . ?
C10 C9 C8 119.4(6) . . ?
F8 C10 C9 120.5(6) . . ?
F8 C10 C11 120.4(5) . . ?
C9 C10 C11 119.1(5) . . ?
F9 C11 C12 121.2(6) . . ?
F9 C11 C10 119.4(5) . . ?
C12 C11 C10 119.3(5) . . ?
F10 C12 C11 115.1(5) . . ?
F10 C12 C7 119.8(5) . . ?
C11 C12 C7 125.1(6) . . ?
C18 C13 C14 112.2(5) . . ?
C18 C13 B1 120.5(5) . . ?
C14 C13 B1 126.4(5) . . ?
C15 C14 F11 115.2(5) . . ?
C15 C14 C13 124.9(6) . . ?
F11 C14 C13 119.9(5) . . ?
F12 C15 C16 120.0(5) . . ?
F12 C15 C14 120.4(6) . . ?
C16 C15 C14 119.6(6) . . ?
C15 C16 F13 121.3(6) . . ?
C15 C16 C17 119.5(5) . . ?
F13 C16 C17 119.2(6) . . ?
F14 C17 C16 121.1(5) . . ?
F14 C17 C18 119.9(6) . . ?
C16 C17 C18 119.0(6) . . ?
F15 C18 C17 116.0(6) . . ?
F15 C18 C13 119.1(5) . . ?
C17 C18 C13 124.8(6) . . ?
N1 C19 H19A 109.5 . . ?
N1 C19 H19B 109.5 . . ?
H19A C19 H19B 109.5 . . ?
N1 C19 H19C 109.5 . . ?
H19A C19 H19C 109.5 . . ?
H19B C19 H19C 109.5 . . ?
C21 C20 N1 112.1(5) . . ?
C21 C20 H20A 109.2 . . ?
N1 C20 H20A 109.2 . . ?
C21 C20 H20B 109.2 . . ?
N1 C20 H20B 109.2 . . ?
H20A C20 H20B 107.9 . . ?
C22 C21 C26 118.7(6) . . ?
C22 C21 C20 120.9(5) . . ?
C26 C21 C20 120.3(6) . . ?
C23 C22 C21 120.7(6) . . ?
C23 C22 H22 119.7 . . ?
C21 C22 H22 119.7 . . ?
C22 C23 C24 119.3(7) . . ?
C22 C23 H23 120.3 . . ?
C24 C23 H23 120.3 . . ?
C25 C24 C23 121.3(6) . . ?
C25 C24 H24 119.4 . . ?
C23 C24 H24 119.4 . . ?
C26 C25 C24 119.0(6) . . ?
C26 C25 H25 120.5 . . ?
C24 C25 H25 120.5 . . ?
C25 C26 C21 120.9(6) . . ?
C25 C26 H26 119.5 . . ?
C21 C26 H26 119.5 . . ?
N1 B1 C13 112.3(5) . . ?
N1 B1 C7 105.4(4) . . ?
C13 B1 C7 113.5(5) . . ?
N1 B1 C1 109.4(5) . . ?
C13 B1 C1 102.5(4) . . ?
C7 B1 C1 113.9(5) . . ?
C19 N1 C20 110.3(4) . . ?
C19 N1 B1 113.8(5) . . ?
C20 N1 B1 112.7(4) . . ?
C19 N1 H1N 107(3) . . ?
C20 N1 H1N 106(3) . . ?
B1 N1 H1N 107(3) . . ?

loop_
_geom_bond_atom_site_label_1
_geom_bond_atom_site_label_2
_geom_bond_distance
_geom_bond_site_symmetry_2
_geom_bond_publ_flag
C1 C6 1.374(8) . ?
C1 C2 1.388(8) . ?
C1 B1 1.663(9) . ?
C2 F1 1.352(6) . ?
C2 C3 1.387(8) . ?
C3 F2 1.338(6) . ?
C3 C4 1.357(9) . ?
C4 F3 1.344(6) . ?
C4 C5 1.371(8) . ?
C5 F4 1.346(7) . ?
C5 C6 1.380(8) . ?
C6 F5 1.359(6) . ?
C7 C12 1.380(8) . ?
C7 C8 1.400(8) . ?
C7 B1 1.643(9) . ?
C8 F6 1.357(6) . ?
C8 C9 1.368(8) . ?
C9 F7 1.347(7) . ?
C9 C10 1.368(8) . ?
C10 F8 1.342(6) . ?
C10 C11 1.375(8) . ?
C11 F9 1.346(6) . ?
C11 C12 1.365(8) . ?
C12 F10 1.357(6) . ?
C13 C18 1.387(8) . ?
C13 C14 1.389(8) . ?
C13 B1 1.639(8) . ?
C14 C15 1.362(8) . ?
C14 F11 1.364(6) . ?
C15 F12 1.345(7) . ?
C15 C16 1.351(8) . ?
C16 F13 1.357(6) . ?
C16 C17 1.370(8) . ?
C17 F14 1.348(7) . ?
C17 C18 1.367(8) . ?
C18 F15 1.357(7) . ?
C19 N1 1.500(7) . ?
C19 H19A 0.9800 . ?
C19 H19B 0.9800 . ?
C19 H19C 0.9800 . ?
C20 C21 1.506(8) . ?
C20 N1 1.512(7) . ?
C20 H20A 0.9900 . ?
C20 H20B 0.9900 . ?
C21 C22 1.390(8) . ?
C21 C26 1.405(8) . ?
C22 C23 1.375(8) . ?
C22 H22 0.9500 . ?
C23 C24 1.392(9) . ?
C23 H23 0.9500 . ?
C24 C25 1.377(9) . ?
C24 H24 0.9500 . ?
C25 C26 1.375(8) . ?
C25 H25 0.9500 . ?
C26 H26 0.9500 . ?
B1 N1 1.635(8) . ?
N1 H1N 0.92(5) . ?
